data_4063121
_journal_name_full Organometallics
_journal_paper_doi 10.1021/om049897p
_journal_year 2004
_chemical_formula_sum 'C58 H44 I2 N4 Zr'
_chemical_formula_weight 1141.99
_space_group_IT_number 2
_symmetry_cell_setting triclinic
_symmetry_space_group_name_Hall '-P 1'
_symmetry_space_group_name_H-M 'P -1'
_cell_angle_alpha 64.015(6)
_cell_angle_beta 83.626(8)
_cell_angle_gamma 80.516(6)
_cell_formula_units_Z 2
_cell_length_a 13.218(3)
_cell_length_b 13.844(4)
_cell_length_c 14.138(3)
_cell_measurement_temperature 113(2)
_cell_volume 2291.4(9)
_diffrn_ambient_temperature 113(2)
_exptl_crystal_density_diffrn 1.655
_cod_database_code 4063121

loop_
_symmetry_equiv_pos_as_xyz
'x, y, z'
'-x, -y, -z'

loop_
_atom_site_label
_atom_site_type_symbol
_atom_site_fract_x
_atom_site_fract_y
_atom_site_fract_z
_atom_site_U_iso_or_equiv
_atom_site_adp_type
_atom_site_occupancy
_atom_site_symmetry_multiplicity
_atom_site_calc_flag
_atom_site_refinement_flags
_atom_site_disorder_assembly
_atom_site_disorder_group
Zr1 Zr -0.17359(9) 0.45872(10) 0.33148(10) 0.0123(3) Uani 1 1 d . . .
I2 I 0.04618(7) 0.41153(8) 0.30735(7) 0.0209(2) Uani 1 1 d . . .
I3 I -0.21232(7) 0.40446(8) 0.55110(8) 0.0197(3) Uani 1 1 d . . .
N4 N -0.1803(8) 0.5631(8) 0.1535(8) 0.015(2) Uiso 1 1 d . . .
C5 C -0.1271(9) 0.5383(10) 0.0758(10) 0.017(3) Uiso 1 1 d . . .
H5 H -0.0887 0.4685 0.0957 0.020 Uiso 1 1 calc R . .
C6 C -0.1268(8) 0.6079(9) -0.0264(9) 0.012(2) Uiso 1 1 d . . .
H6 H -0.0903 0.5867 -0.0774 0.015 Uiso 1 1 calc R . .
C7 C -0.1814(9) 0.7135(10) -0.0576(10) 0.016(3) Uiso 1 1 d . . .
C8 C -0.1839(9) 0.7946(10) -0.1622(10) 0.019(3) Uiso 1 1 d . . .
H8 H -0.1511 0.7760 -0.2164 0.023 Uiso 1 1 calc R . .
C9 C -0.2301(9) 0.8968(10) -0.1893(11) 0.025(3) Uiso 1 1 d . . .
H9 H -0.2307 0.9500 -0.2604 0.029 Uiso 1 1 calc R . .
C10 C -0.2781(9) 0.9202(10) -0.1049(10) 0.021(3) Uiso 1 1 d . . .
H10 H -0.3088 0.9923 -0.1209 0.025 Uiso 1 1 calc R . .
C11 C -0.2821(9) 0.8476(9) -0.0062(10) 0.015(3) Uiso 1 1 d . . .
H11 H -0.3181 0.8677 0.0458 0.019 Uiso 1 1 calc R . .
C12 C -0.2344(9) 0.7418(9) 0.0229(9) 0.010(2) Uiso 1 1 d . . .
C13 C -0.2336(11) 0.6617(11) 0.1254(11) 0.018(3) Uiso 1 1 d . . .
C14 C -0.2910(9) 0.6772(9) 0.2162(9) 0.011(2) Uiso 1 1 d . . .
C15 C -0.3991(9) 0.7172(9) 0.2076(9) 0.013(3) Uiso 1 1 d . . .
C16 C -0.4597(9) 0.7052(10) 0.1376(10) 0.017(3) Uiso 1 1 d . . .
H16 H -0.4274 0.6750 0.0913 0.021 Uiso 1 1 calc R . .
C17 C -0.5603(10) 0.7349(10) 0.1352(11) 0.027(3) Uiso 1 1 d . . .
H17 H -0.5986 0.7328 0.0832 0.033 Uiso 1 1 calc R . .
C18 C -0.6103(10) 0.7701(10) 0.2108(11) 0.027(3) Uiso 1 1 d . . .
H18 H -0.6827 0.7893 0.2108 0.032 Uiso 1 1 calc R . .
C19 C -0.5585(11) 0.7761(11) 0.2792(11) 0.030(3) Uiso 1 1 d . . .
H19 H -0.5937 0.8012 0.3282 0.036 Uiso 1 1 calc R . .
C20 C -0.4502(10) 0.7465(10) 0.2840(10) 0.018(3) Uiso 1 1 d . . .
C21 C -0.3949(10) 0.7467(10) 0.3652(11) 0.023(3) Uiso 1 1 d . . .
H21 H -0.4290 0.7736 0.4133 0.027 Uiso 1 1 calc R . .
C22 C -0.2959(9) 0.7093(10) 0.3731(10) 0.021(3) Uiso 1 1 d . . .
H22 H -0.2596 0.7100 0.4271 0.026 Uiso 1 1 calc R . .
C23 C -0.2403(9) 0.6665(9) 0.2999(10) 0.012(2) Uiso 1 1 d . . .
N24 N -0.1410(7) 0.6052(8) 0.3234(8) 0.013(2) Uiso 1 1 d . . .
C25 C -0.0717(9) 0.6413(10) 0.3714(10) 0.016(3) Uiso 1 1 d . . .
H25A H -0.1061 0.6447 0.4359 0.019 Uiso 1 1 calc R . .
H25B H -0.0096 0.5871 0.3926 0.019 Uiso 1 1 calc R . .
C26 C -0.0405(9) 0.7462(10) 0.3024(9) 0.014(3) Uiso 1 1 d . . .
C27 C -0.0140(11) 0.7788(12) 0.1952(12) 0.038(4) Uiso 1 1 d . . .
H27 H -0.0230 0.7330 0.1635 0.046 Uiso 1 1 calc R . .
C28 C 0.0252(10) 0.8760(11) 0.1333(11) 0.026(3) Uiso 1 1 d . . .
H28 H 0.0446 0.8953 0.0611 0.032 Uiso 1 1 calc R . .
C29 C 0.0352(11) 0.9435(12) 0.1792(12) 0.036(4) Uiso 1 1 d . . .
H29 H 0.0642 1.0087 0.1387 0.043 Uiso 1 1 calc R . .
C30 C 0.0050(10) 0.9190(12) 0.2795(11) 0.031(4) Uiso 1 1 d . . .
H30 H 0.0100 0.9687 0.3079 0.037 Uiso 1 1 calc R . .
C31 C -0.0345(10) 0.8200(11) 0.3445(11) 0.022(3) Uiso 1 1 d . . .
H31 H -0.0565 0.8039 0.4155 0.027 Uiso 1 1 calc R . .
N32 N -0.3421(7) 0.4476(7) 0.3189(7) 0.010(2) Uiso 1 1 d . . .
C33 C -0.4245(8) 0.4828(9) 0.3704(9) 0.009(2) Uiso 1 1 d . . .
H33 H -0.4116 0.5237 0.4060 0.011 Uiso 1 1 calc R . .
C34 C -0.5209(9) 0.4634(9) 0.3737(9) 0.015(3) Uiso 1 1 d . . .
H34 H -0.5749 0.4915 0.4086 0.019 Uiso 1 1 calc R . .
C35 C -0.5395(9) 0.4021(9) 0.3252(9) 0.013(2) Uiso 1 1 d . . .
C36 C -0.6379(10) 0.3730(11) 0.3289(11) 0.025(3) Uiso 1 1 d . . .
H36 H -0.6926 0.3966 0.3666 0.030 Uiso 1 1 calc R . .
C37 C -0.6573(9) 0.3118(10) 0.2798(10) 0.020(3) Uiso 1 1 d . . .
H37 H -0.7254 0.3007 0.2758 0.024 Uiso 1 1 calc R . .
C38 C -0.5750(10) 0.2670(11) 0.2365(11) 0.027(3) Uiso 1 1 d . . .
H38 H -0.5868 0.2191 0.2083 0.033 Uiso 1 1 calc R . .
C39 C -0.4787(9) 0.2887(9) 0.2328(9) 0.013(3) Uiso 1 1 d . . .
H39 H -0.4246 0.2580 0.2002 0.016 Uiso 1 1 calc R . .
C40 C -0.4579(10) 0.3550(10) 0.2758(10) 0.016(3) Uiso 1 1 d . . .
C41 C -0.3569(9) 0.3876(9) 0.2705(9) 0.012(2) Uiso 1 1 d . . .
C42 C -0.2660(9) 0.3480(10) 0.2215(10) 0.014(3) Uiso 1 1 d . . .
C43 C -0.2699(9) 0.3653(9) 0.1131(9) 0.013(3) Uiso 1 1 d . . .
C44 C -0.3435(9) 0.4368(10) 0.0449(9) 0.016(3) Uiso 1 1 d . . .
H44 H -0.3978 0.4748 0.0703 0.020 Uiso 1 1 calc R . .
C45 C -0.3399(9) 0.4541(10) -0.0584(10) 0.022(3) Uiso 1 1 d . . .
H45 H -0.3924 0.5013 -0.1038 0.026 Uiso 1 1 calc R . .
C46 C -0.2573(9) 0.4006(10) -0.0962(11) 0.024(3) Uiso 1 1 d . . .
H46 H -0.2540 0.4138 -0.1682 0.029 Uiso 1 1 calc R . .
C47 C -0.1839(10) 0.3325(11) -0.0349(11) 0.025(3) Uiso 1 1 d . . .
H47 H -0.1306 0.2966 -0.0633 0.030 Uiso 1 1 calc R . .
C48 C -0.1832(9) 0.3120(10) 0.0733(10) 0.019(3) Uiso 1 1 d . . .
C49 C -0.1093(8) 0.2441(8) 0.1408(8) 0.004(2) Uiso 1 1 d . . .
H49 H -0.0592 0.2021 0.1158 0.005 Uiso 1 1 calc R . .
C50 C -0.1016(9) 0.2320(10) 0.2374(10) 0.016(3) Uiso 1 1 d . . .
H50 H -0.0458 0.1860 0.2784 0.019 Uiso 1 1 calc R . .
C51 C -0.1828(9) 0.2924(10) 0.2818(10) 0.018(3) Uiso 1 1 d . . .
N52 N -0.1708(7) 0.2927(7) 0.3788(7) 0.010(2) Uiso 1 1 d . . .
C53 C -0.1281(11) 0.1899(11) 0.4635(12) 0.025(4) Uiso 1 1 d . . .
H53A H -0.0606 0.1632 0.4396 0.031 Uiso 1 1 calc R . .
H53B H -0.1181 0.2013 0.5260 0.031 Uiso 1 1 calc R . .
C54 C -0.1987(9) 0.1110(10) 0.4905(10) 0.018(3) Uiso 1 1 d . . .
C55 C -0.1672(12) 0.0035(12) 0.5083(12) 0.022(4) Uiso 1 1 d . . .
H55 H -0.0960 -0.0159 0.4975 0.027 Uiso 1 1 calc R . .
C56 C -0.2264(11) -0.0745(12) 0.5386(11) 0.028(3) Uiso 1 1 d . . .
H56 H -0.1971 -0.1467 0.5530 0.033 Uiso 1 1 calc R . .
C57 C -0.3325(11) -0.0485(12) 0.5489(11) 0.030(3) Uiso 1 1 d . . .
H57 H -0.3776 -0.1017 0.5692 0.036 Uiso 1 1 calc R . .
C58 C -0.3684(11) 0.0571(12) 0.5282(11) 0.033(4) Uiso 1 1 d . . .
H58 H -0.4403 0.0780 0.5323 0.040 Uiso 1 1 calc R . .
C59 C -0.3036(10) 0.1333(11) 0.5019(10) 0.023(3) Uiso 1 1 d . . .
H59 H -0.3322 0.2048 0.4909 0.027 Uiso 1 1 calc R . .
C60 C 0.5817(11) 0.0507(11) 0.1040(12) 0.042(4) Uiso 1 1 d . . .
H60 H 0.5372 0.0606 0.0512 0.050 Uiso 1 1 calc R . .
C61 C 0.6860(11) 0.0546(12) 0.0813(12) 0.033(4) Uiso 1 1 d . . .
H61 H 0.7127 0.0642 0.0130 0.040 Uiso 1 1 calc R . .
C62 C 0.7506(14) 0.0454(13) 0.1522(14) 0.040(5) Uiso 1 1 d . . .
H62 H 0.8216 0.0500 0.1341 0.048 Uiso 1 1 calc R . .
C63 C 0.7117(11) 0.0287(11) 0.2534(12) 0.030(3) Uiso 1 1 d . . .
H63 H 0.7564 0.0207 0.3054 0.036 Uiso 1 1 calc R . .
C64 C 0.6068(11) 0.0239(11) 0.2778(12) 0.033(4) Uiso 1 1 d . . .
H64 H 0.5794 0.0148 0.3458 0.040 Uiso 1 1 calc R . .
C65 C 0.5436(12) 0.0322(11) 0.2038(12) 0.035(4) Uiso 1 1 d . . .
H65 H 0.4729 0.0251 0.2215 0.042 Uiso 1 1 calc R . .

loop_
_atom_site_aniso_label
_atom_site_aniso_U_11
_atom_site_aniso_U_22
_atom_site_aniso_U_33
_atom_site_aniso_U_23
_atom_site_aniso_U_13
_atom_site_aniso_U_12
Zr1 0.0075(6) 0.0174(7) 0.0135(7) -0.0082(6) 0.0023(5) -0.0025(5)
I2 0.0095(5) 0.0314(6) 0.0242(6) -0.0156(5) 0.0013(4) 0.0001(4)
I3 0.0127(5) 0.0287(6) 0.0168(5) -0.0105(5) 0.0015(4) 0.0005(4)

loop_
_geom_bond_atom_site_label_1
_geom_bond_atom_site_label_2
_geom_bond_distance
_geom_bond_site_symmetry_2
_geom_bond_publ_flag
Zr1 N52 2.088(9) . ?
Zr1 N24 2.094(9) . ?
Zr1 N32 2.289(10) . ?
Zr1 N4 2.291(11) . ?
Zr1 C51 2.709(12) . ?
Zr1 C23 2.716(11) . ?
Zr1 I3 2.8630(17) . ?
Zr1 I2 2.8864(15) . ?
N4 C13 1.336(16) . ?
N4 C5 1.377(13) . ?
C5 C6 1.340(16) . ?
C6 C7 1.418(15) . ?
C7 C8 1.412(17) . ?
C7 C12 1.436(14) . ?
C8 C9 1.347(16) . ?
C9 C10 1.427(16) . ?
C10 C11 1.316(17) . ?
C11 C12 1.391(15) . ?
C12 C13 1.387(18) . ?
C13 C14 1.497(16) . ?
C14 C23 1.363(16) . ?
C14 C15 1.443(15) . ?
C15 C20 1.385(14) . ?
C15 C16 1.418(15) . ?
C16 C17 1.326(16) . ?
C17 C18 1.417(16) . ?
C18 C19 1.283(17) . ?
C19 C20 1.424(17) . ?
C20 C21 1.430(17) . ?
C21 C22 1.323(17) . ?
C22 C23 1.480(15) . ?
C23 N24 1.427(14) . ?
N24 C25 1.462(14) . ?
C25 C26 1.448(16) . ?
C26 C27 1.400(18) . ?
C26 C31 1.405(16) . ?
C27 C28 1.393(18) . ?
C28 C29 1.381(17) . ?
C29 C30 1.334(18) . ?
C30 C31 1.423(18) . ?
N32 C41 1.333(13) . ?
N32 C33 1.384(12) . ?
C33 C34 1.338(15) . ?
C34 C35 1.367(14) . ?
C35 C36 1.413(16) . ?
C35 C40 1.440(15) . ?
C36 C37 1.375(16) . ?
C37 C38 1.381(15) . ?
C38 C39 1.344(16) . ?
C39 C40 1.379(15) . ?
C40 C41 1.462(16) . ?
C41 C42 1.468(15) . ?
C42 C51 1.372(17) . ?
C42 C43 1.449(16) . ?
C43 C44 1.383(16) . ?
C43 C48 1.455(15) . ?
C44 C45 1.370(16) . ?
C45 C46 1.406(15) . ?
C46 C47 1.323(18) . ?
C47 C48 1.429(17) . ?
C48 C49 1.366(16) . ?
C49 C50 1.315(15) . ?
C50 C51 1.503(15) . ?
C51 N52 1.401(14) . ?
N52 C53 1.473(16) . ?
C53 C54 1.449(17) . ?
C54 C59 1.377(16) . ?
C54 C55 1.394(17) . ?
C55 C56 1.326(19) . ?
C56 C57 1.397(18) . ?
C57 C58 1.370(17) . ?
C58 C59 1.367(17) . ?
C60 C65 1.370(19) . ?
C60 C61 1.386(19) . ?
C61 C62 1.34(2) . ?
C62 C63 1.40(2) . ?
C63 C64 1.397(19) . ?
C64 C65 1.365(19) . ?
